data_7702699
loop_
_publ_author_name
'Voloshin, Yan Z.'
'Zavodnik, Valery E.'
'Varzatskii, Oleg A.'
'Belsky, Vitaly K.'
'Palchik, Aleksei V.'
'Strizhakova, Nataly G.'
'Vorontsov, Ivan I.'
'Antipin, Mikhail Yu.'

_publ_section_title
;
 Clathrochelate monoribbed-functionalized iron(ii) \a-dioximates:
 synthetic pathways and structural and electrochemical features
;
_journal_issue 6
_journal_name_full 'Journal of the Chemical Society, Dalton Transactions'
_journal_page_first 1193
_journal_paper_doi 10.1039/b107021p
_journal_year 2002
_chemical_formula_sum 'C32 H26 B2 F2 Fe N6 O6 S2'
_chemical_formula_weight 770.18
_chemical_name_systematic
;
1,8-Bis(fluoroboro)-2,7,9,14,15,20-hexaoxa-3,6,10,13,16,19-hexaaza-
4,5,11,12-tetraphenyl-17,18-methylthiobicyclo-[6.6.6]eicosa-3,5,10,12,16,18-
hexaene iron(II)
;
_space_group_IT_number 92
_space_group_name_Hall 'P 4abw 2nw'
_space_group_name_H-M_alt 'P 41 21 2'
_symmetry_cell_setting tetragonal
_symmetry_space_group_name_H-M 'P 41 21 2'
_atom_sites_solution_hydrogens difmap
_atom_sites_solution_primary direct
_atom_sites_solution_secondary difmap
_audit_creation_method SHELXL-97
_cell_angle_alpha 90.00
_cell_angle_beta 90.00
_cell_angle_gamma 90.00
_cell_formula_units_Z 4
_cell_length_a 9.9930(10)
_cell_length_b 9.9930(10)
_cell_length_c 34.575(7)
_cell_measurement_reflns_used 24
_cell_measurement_temperature 293(2)
_cell_measurement_theta_max 10
_cell_measurement_theta_min 2
_cell_volume 3452.7(9)
_computing_cell_refinement CAD4
_computing_data_collection CAD4
_computing_data_reduction XCAD4NEW
_computing_molecular_graphics 'SHELXTL PLUS 5.0'
_computing_publication_material SHELXL-97
_computing_structure_refinement 'SHELXL-97 (Sheldrick, 1997)'
_computing_structure_solution 'SHELXS-97 (Sheldrick, 1990)'
_diffrn_ambient_temperature 293(2)
_diffrn_measured_fraction_theta_full 0.752
_diffrn_measured_fraction_theta_max 0.752
_diffrn_measurement_device_type 'Enraf-Nonius CAD-4'
_diffrn_measurement_method '\q/2\q scans'
_diffrn_radiation_monochromator filter
_diffrn_radiation_source 'fine-focus sealed tube'
_diffrn_radiation_type MoK\a
_diffrn_radiation_wavelength 0.71073
_diffrn_reflns_av_R_equivalents 0.0661
_diffrn_reflns_av_sigmaI/netI 0.0309
_diffrn_reflns_limit_h_max 12
_diffrn_reflns_limit_h_min 0
_diffrn_reflns_limit_k_max 12
_diffrn_reflns_limit_k_min 0
_diffrn_reflns_limit_l_max 42
_diffrn_reflns_limit_l_min 0
_diffrn_reflns_number 2639
_diffrn_reflns_theta_full 25.95
_diffrn_reflns_theta_max 25.95
_diffrn_reflns_theta_min 2.12
_diffrn_standards_decay_% 6.8
_diffrn_standards_interval_time 100
_exptl_absorpt_coefficient_mu 0.622
_exptl_absorpt_correction_T_max 0.8258
_exptl_absorpt_correction_T_min 0.7802
_exptl_absorpt_correction_type semiempirical
_exptl_crystal_colour red
_exptl_crystal_density_diffrn 1.482
_exptl_crystal_density_method 'not measured'
_exptl_crystal_description prism
_exptl_crystal_F_000 1576
_exptl_crystal_size_max 0.42
_exptl_crystal_size_mid 0.38
_exptl_crystal_size_min 0.32
_refine_diff_density_max 0.687
_refine_diff_density_min -0.285
_refine_diff_density_rms 0.087
_refine_ls_abs_structure_details 'Flack H D (1983), Acta Cryst. A39, 876-881'
_refine_ls_abs_structure_Flack 0.00(4)
_refine_ls_extinction_method none
_refine_ls_goodness_of_fit_ref 1.106
_refine_ls_hydrogen_treatment constr
_refine_ls_matrix_type full
_refine_ls_number_parameters 231
_refine_ls_number_reflns 2402
_refine_ls_number_restraints 0
_refine_ls_restrained_S_all 1.106
_refine_ls_R_factor_all 0.0560
_refine_ls_R_factor_gt 0.0558
_refine_ls_shift/su_max 0.000
_refine_ls_shift/su_mean 0.000
_refine_ls_structure_factor_coef Fsqd
_refine_ls_weighting_details 'calc w=1/[\s^2^(Fo^2^)+(0.1348P)^2^+3.0994P] where P=(Fo^2^+2Fc^2^)/3'
_refine_ls_weighting_scheme calc
_refine_ls_wR_factor_gt 0.1696
_refine_ls_wR_factor_ref 0.1697
_reflns_number_gt 2401
_reflns_number_total 2402
_reflns_threshold_expression >2sigma(I)
_cod_data_source_file b107021p.txt
_cod_data_source_block 13
_cod_original_sg_symbol_H-M P4(1)2(1)2
_cod_database_code 7702699

loop_
_symmetry_equiv_pos_as_xyz
'x, y, z'
'-x, -y, z+1/2'
'-y+1/2, x+1/2, z+1/4'
'y+1/2, -x+1/2, z+3/4'
'-x+1/2, y+1/2, -z+1/4'
'x+1/2, -y+1/2, -z+3/4'
'y, x, -z'
'-y, -x, -z+1/2'

loop_
_atom_site_label
_atom_site_type_symbol
_atom_site_fract_x
_atom_site_fract_y
_atom_site_fract_z
_atom_site_U_iso_or_equiv
_atom_site_adp_type
_atom_site_occupancy
_atom_site_symmetry_multiplicity
_atom_site_calc_flag
_atom_site_refinement_flags
Fe Fe 0.31229(8) 0.31229(8) 0.5000 0.0254(3) Uani 1 2 d S
S1 S -0.09705(16) 0.12937(19) 0.50449(6) 0.0476(5) Uani 1 1 d .
F1 F 0.0077(4) 0.6164(4) 0.48807(11) 0.0420(9) Uani 1 1 d .
O1 O 0.2081(5) 0.5718(4) 0.51843(12) 0.0335(9) Uani 1 1 d .
O2 O 0.4950(4) 0.1604(4) 0.54751(12) 0.0342(10) Uani 1 1 d .
O3 O 0.0385(4) 0.4001(4) 0.50766(12) 0.0340(10) Uani 1 1 d .
N1 N 0.2996(5) 0.4738(5) 0.52800(14) 0.0306(11) Uani 1 1 d .
N2 N 0.4183(5) 0.2729(5) 0.54444(14) 0.0291(11) Uani 1 1 d .
N3 N 0.1235(4) 0.2916(5) 0.50635(14) 0.0278(10) Uani 1 1 d .
B1 B 0.1051(7) 0.5192(7) 0.49194(19) 0.0330(15) Uani 1 1 d .
C1 C 0.3663(7) 0.4899(6) 0.56020(18) 0.0329(13) Uani 1 1 d .
C2 C 0.4405(6) 0.3725(6) 0.56924(18) 0.0322(13) Uani 1 1 d .
C3 C 0.3658(6) 0.6125(6) 0.58381(18) 0.0340(13) Uani 1 1 d .
C4 C 0.3863(8) 0.7366(7) 0.5672(2) 0.0472(17) Uani 1 1 d .
H4 H 0.3931 0.7437 0.5404 0.057 Uiso 1 1 calc R
C5 C 0.3967(9) 0.8492(7) 0.5896(2) 0.0520(19) Uani 1 1 d .
H5 H 0.4124 0.9318 0.5780 0.062 Uiso 1 1 calc R
C6 C 0.3840(8) 0.8406(8) 0.6291(2) 0.052(2) Uani 1 1 d .
H6 H 0.3914 0.9170 0.6443 0.063 Uiso 1 1 calc R
C7 C 0.3605(9) 0.7199(10) 0.6459(2) 0.057(2) Uani 1 1 d .
H7 H 0.3500 0.7149 0.6726 0.068 Uiso 1 1 calc R
C8 C 0.3519(6) 0.6034(7) 0.62387(19) 0.0395(15) Uani 1 1 d .
H8 H 0.3372 0.5211 0.6357 0.047 Uiso 1 1 calc R
C9 C 0.5371(7) 0.3586(6) 0.6023(2) 0.0366(15) Uani 1 1 d .
C10 C 0.6409(9) 0.4463(11) 0.6070(3) 0.062(2) Uani 1 1 d .
H10 H 0.6560 0.5121 0.5884 0.074 Uiso 1 1 calc R
C11 C 0.7235(10) 0.4386(13) 0.6388(4) 0.084(4) Uani 1 1 d .
H11 H 0.7945 0.4981 0.6413 0.101 Uiso 1 1 calc R
C12 C 0.7021(13) 0.3449(13) 0.6665(4) 0.094(4) Uani 1 1 d .
H12 H 0.7578 0.3405 0.6880 0.113 Uiso 1 1 calc R
C13 C 0.5960(14) 0.2555(12) 0.6626(3) 0.090(4) Uani 1 1 d .
H13 H 0.5804 0.1920 0.6817 0.108 Uiso 1 1 calc R
C14 C 0.5132(11) 0.2602(9) 0.6302(2) 0.062(2) Uani 1 1 d .
H14 H 0.4435 0.1994 0.6273 0.075 Uiso 1 1 calc R
C15 C 0.0719(6) 0.1744(6) 0.50259(18) 0.0319(12) Uani 1 1 d .
C16 C -0.1632(7) 0.2367(8) 0.5421(2) 0.0521(19) Uani 1 1 d .
H16A H -0.2570 0.2193 0.5454 0.078 Uiso 1 1 calc R
H16B H -0.1505 0.3286 0.5349 0.078 Uiso 1 1 calc R
H16C H -0.1172 0.2191 0.5659 0.078 Uiso 1 1 calc R

loop_
_atom_site_aniso_label
_atom_site_aniso_U_11
_atom_site_aniso_U_22
_atom_site_aniso_U_33
_atom_site_aniso_U_23
_atom_site_aniso_U_13
_atom_site_aniso_U_12
Fe 0.0266(4) 0.0266(4) 0.0230(5) 0.0001(3) -0.0001(3) -0.0006(4)
S1 0.0282(8) 0.0506(10) 0.0639(12) -0.0068(9) 0.0015(8) -0.0080(7)
F1 0.039(2) 0.036(2) 0.050(2) 0.0032(16) -0.0033(16) 0.0094(15)
O1 0.039(2) 0.027(2) 0.034(2) -0.0044(17) -0.0068(19) 0.0066(16)
O2 0.039(2) 0.034(2) 0.030(2) 0.0042(17) -0.0017(18) 0.0032(17)
O3 0.029(2) 0.034(2) 0.039(3) 0.0004(18) 0.0038(18) 0.0054(16)
N1 0.032(3) 0.032(2) 0.028(2) -0.003(2) 0.001(2) 0.000(2)
N2 0.027(2) 0.034(3) 0.026(3) 0.005(2) -0.003(2) 0.0044(19)
N3 0.021(2) 0.034(3) 0.028(3) 0.002(2) -0.0008(18) -0.001(2)
B1 0.035(4) 0.030(3) 0.033(4) -0.004(3) 0.001(3) 0.005(3)
C1 0.038(3) 0.034(3) 0.027(3) -0.001(3) 0.003(2) -0.001(2)
C2 0.035(3) 0.032(3) 0.029(3) -0.001(2) 0.001(2) -0.004(2)
C3 0.036(3) 0.032(3) 0.035(3) -0.009(3) -0.002(3) -0.002(2)
C4 0.060(5) 0.047(4) 0.034(4) 0.000(3) 0.000(3) 0.001(3)
C5 0.071(5) 0.030(3) 0.056(4) -0.008(3) -0.005(4) 0.000(3)
C6 0.053(4) 0.039(4) 0.065(5) -0.026(4) -0.015(4) 0.012(3)
C7 0.058(5) 0.079(6) 0.034(4) -0.022(4) -0.008(3) 0.011(4)
C8 0.039(3) 0.050(4) 0.030(3) -0.005(3) -0.002(3) 0.001(3)
C9 0.035(3) 0.036(4) 0.038(4) -0.008(3) -0.005(3) 0.005(3)
C10 0.051(5) 0.072(6) 0.062(5) -0.014(5) -0.012(4) -0.001(4)
C11 0.055(6) 0.090(8) 0.108(9) -0.039(7) -0.041(6) 0.002(5)
C12 0.101(9) 0.099(8) 0.084(7) -0.016(7) -0.061(7) 0.011(7)
C13 0.120(10) 0.096(8) 0.053(6) 0.014(5) -0.035(6) 0.017(7)
C14 0.080(6) 0.060(5) 0.046(5) 0.002(4) -0.025(4) -0.005(4)
C15 0.034(3) 0.033(3) 0.028(3) 0.003(3) -0.004(3) -0.008(2)
C16 0.034(4) 0.059(5) 0.063(5) -0.001(4) 0.006(3) 0.000(3)

loop_
_atom_type_symbol
_atom_type_description
_atom_type_scat_dispersion_real
_atom_type_scat_dispersion_imag
_atom_type_scat_source
C C 0.0033 0.0016 'International Tables Vol C Tables 4.2.6.8 and 6.1.1.4'
H H 0.0000 0.0000 'International Tables Vol C Tables 4.2.6.8 and 6.1.1.4'
B B 0.0013 0.0007 'International Tables Vol C Tables 4.2.6.8 and 6.1.1.4'
N N 0.0061 0.0033 'International Tables Vol C Tables 4.2.6.8 and 6.1.1.4'
O O 0.0106 0.0060 'International Tables Vol C Tables 4.2.6.8 and 6.1.1.4'
F F 0.0171 0.0103 'International Tables Vol C Tables 4.2.6.8 and 6.1.1.4'
S S 0.1246 0.1234 'International Tables Vol C Tables 4.2.6.8 and 6.1.1.4'
Fe Fe 0.3463 0.8444 'International Tables Vol C Tables 4.2.6.8 and 6.1.1.4'

loop_
_geom_angle_atom_site_label_1
_geom_angle_atom_site_label_2
_geom_angle_atom_site_label_3
_geom_angle
_geom_angle_site_symmetry_1
_geom_angle_site_symmetry_3
N1 Fe N1 112.2(3) 7_556 .
N1 Fe N2 78.5(2) 7_556 7_556
N1 Fe N2 85.7(2) . 7_556
N1 Fe N2 85.7(2) 7_556 .
N1 Fe N2 78.5(2) . .
N2 Fe N2 151.4(3) 7_556 .
N1 Fe N3 153.7(2) 7_556 .
N1 Fe N3 88.1(2) . .
N2 Fe N3 87.1(2) 7_556 .
N2 Fe N3 115.7(2) . .
N1 Fe N3 88.1(2) 7_556 7_556
N1 Fe N3 153.7(2) . 7_556
N2 Fe N3 115.7(2) 7_556 7_556
N2 Fe N3 87.1(2) . 7_556
N3 Fe N3 78.4(3) . 7_556
C15 S1 C16 103.1(3) . .
N1 O1 B1 111.0(4) . .
N2 O2 B1 109.0(4) . 7_556
N3 O3 B1 110.3(4) . .
C1 N1 O1 117.0(5) . .
C1 N1 Fe 120.5(4) . .
O1 N1 Fe 121.9(4) . .
C2 N2 O2 118.2(5) . .
C2 N2 Fe 117.2(4) . .
O2 N2 Fe 123.0(4) . .
C15 N3 O3 118.2(5) . .
C15 N3 Fe 118.9(4) . .
O3 N3 Fe 121.8(4) . .
F1 B1 O3 106.7(5) . .
F1 B1 O1 107.5(5) . .
O3 B1 O1 112.1(5) . .
F1 B1 O2 106.6(5) . 7_556
O3 B1 O2 112.0(5) . 7_556
O1 B1 O2 111.5(5) . 7_556
N1 C1 C2 110.6(6) . .
N1 C1 C3 125.0(6) . .
C2 C1 C3 124.5(6) . .
N2 C2 C1 112.8(6) . .
N2 C2 C9 121.8(5) . .
C1 C2 C9 125.3(6) . .
C4 C3 C8 119.1(6) . .
C4 C3 C1 121.0(6) . .
C8 C3 C1 119.8(6) . .
C5 C4 C3 120.9(7) . .
C4 C5 C6 120.2(7) . .
C7 C6 C5 119.7(7) . .
C6 C7 C8 121.3(7) . .
C7 C8 C3 118.8(7) . .
C10 C9 C14 119.8(8) . .
C10 C9 C2 121.3(7) . .
C14 C9 C2 118.7(6) . .
C9 C10 C11 120.9(11) . .
C12 C11 C10 120.6(10) . .
C11 C12 C13 119.6(9) . .
C14 C13 C12 120.6(11) . .
C13 C14 C9 118.5(10) . .
N3 C15 C15 111.7(3) . 7_556
N3 C15 S1 128.2(5) . .
C15 C15 S1 120.1(2) 7_556 .

loop_
_geom_bond_atom_site_label_1
_geom_bond_atom_site_label_2
_geom_bond_distance
_geom_bond_site_symmetry_2
Fe N1 1.886(5) 7_556
Fe N1 1.886(5) .
Fe N2 1.907(5) 7_556
Fe N2 1.907(5) .
Fe N3 1.910(5) .
Fe N3 1.910(5) 7_556
S1 C15 1.749(6) .
S1 C16 1.810(8) .
F1 B1 1.382(7) .
O1 N1 1.380(6) .
O1 B1 1.475(8) .
O2 N2 1.365(6) .
O2 B1 1.491(8) 7_556
O3 N3 1.378(6) .
O3 B1 1.468(8) .
N1 C1 1.307(8) .
N2 C2 1.332(8) .
N3 C15 1.286(7) .
B1 O2 1.491(8) 7_556
C1 C2 1.423(9) .
C1 C3 1.472(9) .
C2 C9 1.501(9) .
C3 C4 1.382(10) .
C3 C8 1.395(9) .
C4 C5 1.371(10) .
C5 C6 1.376(11) .
C6 C7 1.358(13) .
C7 C8 1.394(10) .
C9 C10 1.368(11) .
C9 C14 1.400(11) .
C10 C11 1.378(14) .
C11 C12 1.356(18) .
C12 C13 1.393(19) .
C13 C14 1.393(12) .
C15 C15 1.460(13) 7_556

loop_
_geom_torsion_atom_site_label_1
_geom_torsion_atom_site_label_2
_geom_torsion_atom_site_label_3
_geom_torsion_atom_site_label_4
_geom_torsion
_geom_torsion_site_symmetry_1
_geom_torsion_site_symmetry_4
B1 O1 N1 C1 -157.0(5) . .
B1 O1 N1 Fe 14.8(6) . .
N1 Fe N1 C1 -76.8(5) 7_556 .
N2 Fe N1 C1 -152.4(5) 7_556 .
N2 Fe N1 C1 3.6(5) . .
N3 Fe N1 C1 120.4(5) . .
N3 Fe N1 C1 61.6(7) 7_556 .
N1 Fe N1 O1 111.8(4) 7_556 .
N2 Fe N1 O1 36.1(4) 7_556 .
N2 Fe N1 O1 -167.8(5) . .
N3 Fe N1 O1 -51.1(4) . .
N3 Fe N1 O1 -109.9(6) 7_556 .
B1 O2 N2 C2 -145.2(6) 7_556 .
B1 O2 N2 Fe 19.6(6) 7_556 .
N1 Fe N2 C2 107.9(5) 7_556 .
N1 Fe N2 C2 -5.8(4) . .
N2 Fe N2 C2 51.8(4) 7_556 .
N3 Fe N2 C2 -88.1(5) . .
N3 Fe N2 C2 -163.8(5) 7_556 .
N1 Fe N2 O2 -57.1(4) 7_556 .
N1 Fe N2 O2 -170.8(5) . .
N2 Fe N2 O2 -113.2(4) 7_556 .
N3 Fe N2 O2 106.9(4) . .
N3 Fe N2 O2 31.2(4) 7_556 .
B1 O3 N3 C15 -150.4(5) . .
B1 O3 N3 Fe 17.4(6) . .
N1 Fe N3 C15 58.5(7) 7_556 .
N1 Fe N3 C15 -159.5(5) . .
N2 Fe N3 C15 114.8(5) 7_556 .
N2 Fe N3 C15 -83.2(5) . .
N3 Fe N3 C15 -2.2(3) 7_556 .
N1 Fe N3 O3 -109.3(6) 7_556 .
N1 Fe N3 O3 32.7(4) . .
N2 Fe N3 O3 -53.0(4) 7_556 .
N2 Fe N3 O3 109.0(4) . .
N3 Fe N3 O3 -170.0(5) 7_556 .
N3 O3 B1 F1 169.9(4) . .
N3 O3 B1 O1 -72.6(6) . .
N3 O3 B1 O2 53.6(6) . 7_556
N1 O1 B1 F1 171.7(5) . .
N1 O1 B1 O3 54.8(6) . .
N1 O1 B1 O2 -71.7(6) . 7_556
O1 N1 C1 C2 170.9(5) . .
Fe N1 C1 C2 -0.9(7) . .
O1 N1 C1 C3 -9.5(9) . .
Fe N1 C1 C3 178.7(5) . .
O2 N2 C2 C1 172.7(5) . .
Fe N2 C2 C1 7.0(7) . .
O2 N2 C2 C9 -5.9(8) . .
Fe N2 C2 C9 -171.6(5) . .
N1 C1 C2 N2 -3.9(8) . .
C3 C1 C2 N2 176.6(6) . .
N1 C1 C2 C9 174.7(6) . .
C3 C1 C2 C9 -4.8(10) . .
N1 C1 C3 C4 -48.7(10) . .
C2 C1 C3 C4 130.9(7) . .
N1 C1 C3 C8 134.9(7) . .
C2 C1 C3 C8 -45.6(9) . .
C8 C3 C4 C5 1.8(11) . .
C1 C3 C4 C5 -174.6(8) . .
C3 C4 C5 C6 -1.4(13) . .
C4 C5 C6 C7 -0.3(13) . .
C5 C6 C7 C8 1.4(13) . .
C6 C7 C8 C3 -1.0(12) . .
C4 C3 C8 C7 -0.6(10) . .
C1 C3 C8 C7 175.8(7) . .
N2 C2 C9 C10 124.2(8) . .
C1 C2 C9 C10 -54.3(10) . .
N2 C2 C9 C14 -60.9(9) . .
C1 C2 C9 C14 120.6(8) . .
C14 C9 C10 C11 0.6(13) . .
C2 C9 C10 C11 175.4(8) . .
C9 C10 C11 C12 -1.1(16) . .
C10 C11 C12 C13 0.4(19) . .
C11 C12 C13 C14 1(2) . .
C12 C13 C14 C9 -1.4(17) . .
C10 C9 C14 C13 0.7(14) . .
C2 C9 C14 C13 -174.3(9) . .
O3 N3 C15 C15 173.7(6) . 7_556
Fe N3 C15 C15 5.5(9) . 7_556
O3 N3 C15 S1 -8.3(8) . .
Fe N3 C15 S1 -176.5(4) . .
C16 S1 C15 N3 -37.7(7) . .
C16 S1 C15 C15 140.1(7) . 7_556
